data_1521667
loop_
_publ_author_name
'Naumov, N.G.'
'Artemkina, S.B.'
'Virovets, A.V.'
'Fedorov, V.E.'

_publ_section_title
;
 Facile transformation of isolated fragments to infinite chains in rhenium
 chalcocyanide clusters: synthesis and structure of (Pr4 N)2 M (H2 O)5
 (Re6 X8 (C N)6) . (H2 O) and (Pr4 N)2 M (H2 O)4 (Re6 S8 (C N)6) (X = S,
 Se; M = Mn, Ni)
;
_journal_name_full 'Journal of Solid State Chemistry'
_journal_page_first 195
_journal_page_last 204
_journal_volume 153
_journal_year 2000
_chemical_formula_sum 'C30 H68 Mn N8 O6 Re6 Se8'
_chemical_name_systematic '((C3 H7)4 N)2 (Mn (H2 O)5) (Re6 Se8 (C N)6) (H2 O)'
_space_group_IT_number 19
_symmetry_space_group_name_Hall 'P 2ac 2ab'
_symmetry_space_group_name_H-M 'P 21 21 21'
_cell_angle_alpha 90
_cell_angle_beta 90
_cell_angle_gamma 90
_cell_formula_units_Z 4
_cell_length_a 18.286
_cell_length_b 18.345
_cell_length_c 16.568
_cell_volume 5557.846
_citation_journal_id_ASTM JSSCBI
_cod_data_source_file Naumov_JSSCBI_2000_1952.cif
_cod_data_source_block C30H68Mn1N8O6Re6Se8
_cod_original_formula_sum 'C30 H68 Mn1 N8 O6 Re6 Se8'
_cod_database_code 1521667

loop_
_symmetry_equiv_pos_as_xyz
x,y,z
-x+1/2,-y,z+1/2
x+1/2,-y+1/2,-z
-x,y+1/2,-z+1/2

loop_
_atom_site_label
_atom_site_type_symbol
_atom_site_fract_x
_atom_site_fract_y
_atom_site_fract_z
_atom_site_occupancy
_atom_site_U_iso_or_equiv
C25 C 0.722 0.239 0.687 1 0.0
Se8 Se-2 0.5989 0.8907 0.3995 1 0.0
C17 C 0.264 0.212 0.992 1 0.0
C19 C 0.856 0.226 0.71 1 0.0
N7 N-3 0.297 0.203 0.846 1 0.0
C14 C 0.191 0.319 0.909 1 0.0
O5 O-2 0.402 0.919 0.075 1 0.0
C1 C 0.472 0.78 0.516 1 0.0
C11 C 0.4311 0.201 0.807 1 0.0
N3 N-1 0.225 0.011 0.482 1 0.0
Se4 Se-2 0.3927 0.908 0.5961 1 0.0
N6 N-1 0.539 0.274 0.483 1 0.0
C24 C 0.749 0.02 0.753 1 0.0
C20 C 0.885 0.175 0.651 1 0.0
Re5 Re+3 0.6039 0.9905 0.503 1 0.0
O3 O-2 0.424 0.032 -0.045 1 0.0
C9 C 0.248 0.01 0.733 1 0.0
C30 C 0.775 0.213 0.424 1 0.0
O6 O-2 0.617 0.943 0.892 1 0.0
C13 C 0.237 0.262 0.834 1 0.0
N2 N-1 0.484 0.003 0.807 1 0.0
Se7 Se-2 0.6138 0.0832 0.3926 1 0.0
O4 O-2 0.447 0.105 0.1 1 0.0
C3 C 0.284 0.009 0.482 1 0.0
C23 C 0.753 0.108 0.743 1 0.0
C5 C 0.72 0.975 0.507 1 0.0
Se3 Se-2 0.4198 0.0968 0.3751 1 0.0
C29 C 0.748 0.182 0.501 1 0.0
N1 N-1 0.487 0.718 0.49 1 0.0
Se6 Se-2 0.4038 0.1025 0.5883 1 0.0
C15 C 0.147 0.348 0.83 1 0.0
C16 C 0.311 0.21 0.937 1 0.0
C4 C 0.513 0.993 0.243 1 0.0
C2 C 0.488 0.004 0.736 1 0.0
O2 O-2 0.5733 0.0626 0.005 1 0.0
C10 C 0.362 0.235 0.794 1 0.0
Re1 Re+3 0.495 0.8955 0.4974 1 0.0
C8 C 0.26 0.084 0.749 1 0.0
Se1 Se-2 0.5853 0.8993 0.6126 1 0.0
C7 C 0.276 0.118 0.843 1 0.0
Mn1 Mn+2 0.487 0.9981 0.06 1 0.0
C12 C 0.494 0.259 0.724 1 0.0
C22 C 0.782 0.117 0.686 1 0.0
C28 C 0.812 0.221 0.571 1 0.0
Re6 Re+3 0.5097 0.098 0.4907 1 0.0
O1 O-2 0.5468 0.9036 0.005 1 0.0
N8 N-3 0.788 0.197 0.66 1 0.0
Re2 Re+3 0.4941 0.0005 0.6056 1 0.0
Re3 Re+3 0.402 0.0034 0.4854 1 0.0
C21 C 0.977 0.234 0.75 1 0.0
C6 C 0.518 0.22 0.485 1 0.0
C18 C 0.286 0.225 0.07 1 0.0
N5 N-1 0.779 0.979 0.504 1 0.0
C27 C 0.64 0.383 0.645 1 0.0
Se2 Se-2 0.5959 0.091 0.6071 1 0.0
N4 N-1 0.516 0.987 0.181 1 0.0
C26 C 0.72 0.32 0.668 1 0.0
Se5 Se-2 0.4073 0.9047 0.3808 1 0.0
Re4 Re+3 0.5106 0.9934 0.3822 1 0.0
